data_4332903
loop_
_publ_author_name
'Fu, Yunlong'
'Xu, Zhiwei'
'Ren, Jialin'
'Wu, Haishun'
'Yuan, Rong'

_publ_section_title
;
 Organically Directed Iron Sulfate Chains: Structural Diversity Based on
 Hydrogen Bonding Interactions
;
_journal_issue 20
_journal_name_full 'Inorganic Chemistry'
_journal_page_first 8452
_journal_page_last 8458
_journal_paper_doi 10.1021/ic061059v
_journal_volume 45
_journal_year 2006
_chemical_formula_sum 'C2 H13 Fe N2 O10 S2'
_chemical_formula_weight 345.11
_chemical_name_systematic
; 
 ? 
;
_space_group_IT_number 14
_symmetry_cell_setting monoclinic
_symmetry_space_group_name_Hall '-P 2ybc'
_symmetry_space_group_name_H-M 'P 1 21/c 1'
_atom_sites_solution_hydrogens geom
_atom_sites_solution_primary direct
_atom_sites_solution_secondary difmap
_audit_creation_method SHELXL-97
_cell_angle_alpha 90.00
_cell_angle_beta 90.932(2)
_cell_angle_gamma 90.00
_cell_formula_units_Z 4
_cell_length_a 6.9445(8)
_cell_length_b 10.2823(11)
_cell_length_c 15.1234(16)
_cell_measurement_reflns_used 35
_cell_measurement_temperature 298(2)
_cell_measurement_theta_max 25.99
_cell_measurement_theta_min 2.40
_cell_volume 1079.8(2)
_computing_cell_refinement 'Bruker SMART'
_computing_data_collection 'Bruker SMART'
_computing_data_reduction 'Bruker SAINT'
_computing_molecular_graphics 'Bruker SHELXTL'
_computing_publication_material 'Bruker SHELXTL'
_computing_structure_refinement 'SHELXL-97 (Sheldrick, 1997)'
_computing_structure_solution 'SHELXS-97 (Sheldrick, 1990)'
_diffrn_ambient_temperature 298(2)
_diffrn_measured_fraction_theta_full 0.989
_diffrn_measured_fraction_theta_max 0.989
_diffrn_measurement_device_type 'CCD area detector'
_diffrn_measurement_method 'phi and omega scans'
_diffrn_radiation_monochromator graphite
_diffrn_radiation_source 'fine-focus sealed tube'
_diffrn_radiation_type MoK\a
_diffrn_radiation_wavelength 0.71073
_diffrn_reflns_av_R_equivalents 0.0314
_diffrn_reflns_av_sigmaI/netI 0.0423
_diffrn_reflns_limit_h_max 8
_diffrn_reflns_limit_h_min -3
_diffrn_reflns_limit_k_max 12
_diffrn_reflns_limit_k_min -12
_diffrn_reflns_limit_l_max 18
_diffrn_reflns_limit_l_min -18
_diffrn_reflns_number 4788
_diffrn_reflns_theta_full 25.99
_diffrn_reflns_theta_max 25.99
_diffrn_reflns_theta_min 2.40
_exptl_absorpt_coefficient_mu 1.834
_exptl_absorpt_correction_T_max 0.8979
_exptl_absorpt_correction_T_min 0.5061
_exptl_absorpt_correction_type multi-scan
_exptl_absorpt_process_details 'SADABS; Sheldrick, 1996 '
_exptl_crystal_colour yellow
_exptl_crystal_density_diffrn 2.123
_exptl_crystal_density_method 'not measured'
_exptl_crystal_description block
_exptl_crystal_F_000 708
_exptl_crystal_size_max 0.43
_exptl_crystal_size_mid 0.20
_exptl_crystal_size_min 0.06
_refine_diff_density_max 0.406
_refine_diff_density_min -0.443
_refine_diff_density_rms 0.095
_refine_ls_extinction_method none
_refine_ls_goodness_of_fit_ref 1.071
_refine_ls_hydrogen_treatment mixed
_refine_ls_matrix_type full
_refine_ls_number_parameters 209
_refine_ls_number_reflns 2113
_refine_ls_number_restraints 0
_refine_ls_restrained_S_all 1.071
_refine_ls_R_factor_all 0.0420
_refine_ls_R_factor_gt 0.0336
_refine_ls_shift/su_max 0.000
_refine_ls_shift/su_mean 0.000
_refine_ls_structure_factor_coef Fsqd
_refine_ls_weighting_details 'calc w=1/[\s^2^(Fo^2^)+(0.0454P)^2^+0.5667P] where P=(Fo^2^+2Fc^2^)/3'
_refine_ls_weighting_scheme calc
_refine_ls_wR_factor_gt 0.0865
_refine_ls_wR_factor_ref 0.0910
_reflns_number_gt 1789
_reflns_number_total 2113
_reflns_threshold_expression >2sigma(I)
_cod_data_source_file ic061059vsup1.cif
_cod_data_source_block II
_cod_depositor_comments
;
The following automatic conversions were performed:

'_symmetry_cell_setting' value 'Monoclinic' changed to 'monoclinic'
according to /home/saulius/struct/CIF-dictionaries/cif_core.dic
dictionary named 'cif_core.dic' version 2.4.2 from 2011-04-26.

Automatic conversion script
Id: cif_fix_values 1891 2012-01-12 08:04:46Z andrius 
;
_cod_original_sg_symbol_H-M 'P2(1)/c  '
_cod_database_code 4332903

loop_
_symmetry_equiv_pos_as_xyz
'x, y, z'
'-x, y+1/2, -z+1/2'
'-x, -y, -z'
'x, -y-1/2, z-1/2'

loop_
_atom_site_label
_atom_site_type_symbol
_atom_site_fract_x
_atom_site_fract_y
_atom_site_fract_z
_atom_site_U_iso_or_equiv
_atom_site_adp_type
_atom_site_occupancy
_atom_site_symmetry_multiplicity
_atom_site_calc_flag
_atom_site_refinement_flags
Fe1 Fe 0.5000 0.5000 0.5000 0.01684(17) Uani 1 2 d S
Fe2 Fe 0.0000 0.5000 0.5000 0.01710(17) Uani 1 2 d S
S1 S 0.74126(9) 0.30300(7) 0.37859(5) 0.01991(19) Uani 1 1 d .
S2 S 0.74921(9) 0.71968(7) 0.39744(4) 0.01880(18) Uani 1 1 d .
O1 O -0.0731(3) 0.67441(18) 0.44559(14) 0.0278(5) Uani 1 1 d .
O2 O -0.1086(2) 0.40410(19) 0.39313(13) 0.0231(4) Uani 1 1 d .
O3 O 0.2481(3) 0.5055(2) 0.44241(18) 0.0221(5) Uani 1 1 d .
O4 O 0.6033(3) 0.61418(19) 0.40095(13) 0.0223(4) Uani 1 1 d .
O5 O 0.6762(3) 0.8342(2) 0.44241(16) 0.0359(5) Uani 1 1 d .
O6 O 0.7975(3) 0.7488(3) 0.30739(14) 0.0415(6) Uani 1 1 d .
O7 O 0.5696(3) 0.33686(19) 0.43227(14) 0.0280(5) Uani 1 1 d .
O8 O 0.6828(4) 0.2996(3) 0.28689(15) 0.0520(8) Uani 1 1 d .
O9 O 0.8140(3) 0.1781(2) 0.40784(19) 0.0441(6) Uani 1 1 d .
O10 O 0.2377(6) 0.5093(4) 0.2641(2) 0.0570(10) Uani 1 1 d .
N1 N 0.7637(5) 0.8151(3) 0.6316(2) 0.0313(7) Uani 1 1 d .
N2 N 0.7399(4) 1.1784(3) 0.6088(2) 0.0281(6) Uani 1 1 d .
C1 C 0.6877(6) 0.9487(4) 0.6404(4) 0.0508(11) Uani 1 1 d .
C2 C 0.8175(5) 1.0448(3) 0.6014(3) 0.0387(8) Uani 1 1 d .
H1 H 0.856(8) 0.813(6) 0.610(4) 0.10(2) Uiso 1 1 d .
H2 H 0.772(7) 0.782(5) 0.677(4) 0.072(18) Uiso 1 1 d .
H3 H 0.694(7) 0.763(5) 0.609(3) 0.073(17) Uiso 1 1 d .
H4 H 0.552(14) 0.961(7) 0.611(6) 0.17(3) Uiso 1 1 d .
H5 H 0.628(9) 0.966(5) 0.687(4) 0.092(19) Uiso 1 1 d .
H6 H 0.865(7) 1.026(4) 0.541(4) 0.075(15) Uiso 1 1 d .
H7 H 0.935(7) 1.041(4) 0.627(3) 0.067(14) Uiso 1 1 d .
H8 H 0.724(5) 1.195(3) 0.666(3) 0.035(10) Uiso 1 1 d .
H9 H 0.634(6) 1.185(4) 0.584(3) 0.057(13) Uiso 1 1 d .
H10 H 0.809(5) 1.239(4) 0.593(2) 0.029(9) Uiso 1 1 d .
H11 H 0.238(7) 0.456(5) 0.244(4) 0.061(19) Uiso 1 1 d .
H12 H 0.236(8) 0.568(5) 0.240(4) 0.09(2) Uiso 1 1 d .
H13 H 0.246(5) 0.507(3) 0.401(2) 0.007(10) Uiso 1 1 d .

loop_
_atom_site_aniso_label
_atom_site_aniso_U_11
_atom_site_aniso_U_22
_atom_site_aniso_U_33
_atom_site_aniso_U_23
_atom_site_aniso_U_13
_atom_site_aniso_U_12
Fe1 0.0121(3) 0.0172(3) 0.0213(3) -0.0016(2) -0.0001(2) -0.00107(19)
Fe2 0.0118(3) 0.0178(3) 0.0216(3) 0.0011(2) -0.0006(2) -0.00086(19)
S1 0.0186(4) 0.0223(4) 0.0188(4) -0.0044(3) 0.0008(3) -0.0004(3)
S2 0.0180(3) 0.0196(3) 0.0188(4) 0.0034(3) -0.0019(3) -0.0009(3)
O1 0.0185(10) 0.0222(10) 0.0422(13) 0.0104(9) -0.0102(9) -0.0045(8)
O2 0.0181(9) 0.0280(11) 0.0232(11) -0.0029(9) 0.0010(8) -0.0034(8)
O3 0.0148(10) 0.0331(13) 0.0183(14) 0.0013(9) -0.0011(9) -0.0013(8)
O4 0.0184(9) 0.0247(10) 0.0238(11) 0.0022(8) -0.0024(8) -0.0040(8)
O5 0.0328(12) 0.0257(11) 0.0492(15) -0.0060(10) 0.0006(10) 0.0037(9)
O6 0.0473(14) 0.0563(15) 0.0210(12) 0.0057(11) 0.0028(10) -0.0154(12)
O7 0.0206(10) 0.0247(10) 0.0392(13) -0.0133(9) 0.0095(9) -0.0058(8)
O8 0.0482(15) 0.086(2) 0.0217(13) -0.0069(12) -0.0039(11) -0.0257(14)
O9 0.0342(13) 0.0206(11) 0.0772(19) 0.0017(11) -0.0006(12) 0.0042(10)
O10 0.103(3) 0.0375(19) 0.0311(17) 0.0045(15) -0.0005(16) -0.0106(17)
N1 0.0371(18) 0.0270(15) 0.0298(17) 0.0016(13) -0.0018(14) 0.0008(13)
N2 0.0273(15) 0.0273(14) 0.0296(17) 0.0052(12) 0.0014(12) -0.0015(12)
C1 0.055(3) 0.0271(19) 0.071(3) 0.0044(19) 0.032(2) 0.0074(18)
C2 0.0290(19) 0.0298(18) 0.058(3) -0.0001(17) 0.0098(17) 0.0013(15)

loop_
_atom_type_symbol
_atom_type_description
_atom_type_scat_dispersion_real
_atom_type_scat_dispersion_imag
_atom_type_scat_source
C C 0.0033 0.0016 'International Tables Vol C Tables 4.2.6.8 and 6.1.1.4'
H H 0.0000 0.0000 'International Tables Vol C Tables 4.2.6.8 and 6.1.1.4'
N N 0.0061 0.0033 'International Tables Vol C Tables 4.2.6.8 and 6.1.1.4'
O O 0.0106 0.0060 'International Tables Vol C Tables 4.2.6.8 and 6.1.1.4'
S S 0.1246 0.1234 'International Tables Vol C Tables 4.2.6.8 and 6.1.1.4'
Fe Fe 0.3463 0.8444 'International Tables Vol C Tables 4.2.6.8 and 6.1.1.4'

loop_
_geom_angle_atom_site_label_1
_geom_angle_atom_site_label_2
_geom_angle_atom_site_label_3
_geom_angle
_geom_angle_site_symmetry_1
_geom_angle_site_symmetry_3
O3 Fe1 O3 180.0 3_666 .
O3 Fe1 O7 91.04(9) 3_666 3_666
O3 Fe1 O7 88.96(9) . 3_666
O3 Fe1 O7 88.96(9) 3_666 .
O3 Fe1 O7 91.04(9) . .
O7 Fe1 O7 180.0 3_666 .
O3 Fe1 O4 88.79(9) 3_666 3_666
O3 Fe1 O4 91.21(9) . 3_666
O7 Fe1 O4 90.89(8) 3_666 3_666
O7 Fe1 O4 89.11(8) . 3_666
O3 Fe1 O4 91.21(9) 3_666 .
O3 Fe1 O4 88.79(9) . .
O7 Fe1 O4 89.11(8) 3_666 .
O7 Fe1 O4 90.89(8) . .
O4 Fe1 O4 180.0 3_666 .
O3 Fe2 O3 180.0 . 3_566
O3 Fe2 O2 88.74(9) . .
O3 Fe2 O2 91.26(9) 3_566 .
O3 Fe2 O2 91.26(9) . 3_566
O3 Fe2 O2 88.74(9) 3_566 3_566
O2 Fe2 O2 180.0 . 3_566
O3 Fe2 O1 89.42(9) . 3_566
O3 Fe2 O1 90.58(9) 3_566 3_566
O2 Fe2 O1 88.90(8) . 3_566
O2 Fe2 O1 91.10(8) 3_566 3_566
O3 Fe2 O1 90.58(9) . .
O3 Fe2 O1 89.42(9) 3_566 .
O2 Fe2 O1 91.10(8) . .
O2 Fe2 O1 88.90(8) 3_566 .
O1 Fe2 O1 180.00(11) 3_566 .
O8 S1 O9 111.40(17) . .
O8 S1 O2 110.24(13) . 1_655
O9 S1 O2 109.58(13) . 1_655
O8 S1 O7 108.30(14) . .
O9 S1 O7 108.57(14) . .
O2 S1 O7 108.70(11) 1_655 .
O6 S2 O5 111.25(15) . .
O6 S2 O4 110.80(13) . .
O5 S2 O4 109.32(12) . .
O6 S2 O1 108.77(13) . 1_655
O5 S2 O1 108.38(13) . 1_655
O4 S2 O1 108.24(11) . 1_655
S2 O1 Fe2 132.00(12) 1_455 .
S1 O2 Fe2 135.15(12) 1_455 .
Fe1 O3 Fe2 126.63(15) . .
Fe1 O3 H13 117(3) . .
Fe2 O3 H13 116(3) . .
S2 O4 Fe1 133.91(12) . .
S1 O7 Fe1 131.76(12) . .
H11 O10 H12 120(8) . .
C1 N1 H1 112(5) . .
C1 N1 H2 111(4) . .
H1 N1 H2 109(5) . .
C1 N1 H3 117(4) . .
H1 N1 H3 109(6) . .
H2 N1 H3 97(5) . .
C2 N2 H8 108(2) . .
C2 N2 H9 112(3) . .
H8 N2 H9 107(4) . .
C2 N2 H10 118(2) . .
H8 N2 H10 102(3) . .
H9 N2 H10 109(4) . .
C2 C1 N1 111.5(3) . .
C2 C1 H4 108(5) . .
N1 C1 H4 113(4) . .
C2 C1 H5 121(4) . .
N1 C1 H5 117(4) . .
H4 C1 H5 83(6) . .
C1 C2 N2 111.6(3) . .
C1 C2 H6 117(3) . .
N2 C2 H6 112(3) . .
C1 C2 H7 111(3) . .
N2 C2 H7 109(3) . .
H6 C2 H7 94(4) . .

loop_
_geom_bond_atom_site_label_1
_geom_bond_atom_site_label_2
_geom_bond_distance
_geom_bond_site_symmetry_2
Fe1 O3 1.942(2) 3_666
Fe1 O3 1.942(2) .
Fe1 O7 2.0280(19) 3_666
Fe1 O7 2.0280(19) .
Fe1 O4 2.0424(19) 3_666
Fe1 O4 2.0424(19) .
Fe2 O3 1.944(2) .
Fe2 O3 1.944(2) 3_566
Fe2 O2 2.0282(19) .
Fe2 O2 2.0282(19) 3_566
Fe2 O1 2.0340(19) 3_566
Fe2 O1 2.0340(19) .
S1 O8 1.439(2) .
S1 O9 1.447(2) .
S1 O2 1.4861(19) 1_655
S1 O7 1.494(2) .
S2 O6 1.439(2) .
S2 O5 1.455(2) .
S2 O4 1.4861(19) .
S2 O1 1.4971(19) 1_655
O1 S2 1.4971(19) 1_455
O2 S1 1.4861(19) 1_455
O3 H13 0.62(3) .
O10 H11 0.62(5) .
O10 H12 0.70(5) .
N1 C1 1.478(5) .
N1 H1 0.72(6) .
N1 H2 0.76(5) .
N1 H3 0.80(5) .
N2 C2 1.481(4) .
N2 H8 0.89(4) .
N2 H9 0.83(4) .
N2 H10 0.82(4) .
C1 C2 1.468(5) .
C1 H4 1.04(10) .
C1 H5 0.85(6) .
C2 H6 0.99(6) .
C2 H7 0.90(5) .

loop_
_geom_hbond_atom_site_label_D
_geom_hbond_atom_site_label_H
_geom_hbond_atom_site_label_A
_geom_hbond_distance_DH
_geom_hbond_distance_HA
_geom_hbond_distance_DA
_geom_hbond_angle_DHA
_geom_hbond_site_symmetry_A
N1 H1 O9 0.72(6) 2.32(6) 3.003(4) 160(6) 3_766
O10 H12 O9 0.70(5) 2.53(6) 3.142(4) 147(6) 2_655
O10 H12 O8 0.70(5) 2.49(6) 3.134(5) 155(6) 2_655
N1 H2 O6 0.76(5) 2.01(5) 2.745(4) 163(5) 4_576
N1 H3 O7 0.80(5) 2.18(5) 2.943(4) 160(5) 3_666
O10 H11 O6 0.62(5) 2.29(5) 2.898(4) 169(6) 2_645
O3 H13 O10 0.62(3) 2.07(3) 2.697(5) 180(4) .
N2 H8 O8 0.89(4) 1.85(4) 2.739(4) 170(3) 4_576
N2 H10 O1 0.82(4) 2.13(4) 2.894(4) 154(3) 3_676
N2 H9 O4 0.83(4) 2.65(4) 3.200(3) 125(3) 3_676
N2 H9 O5 0.83(4) 2.19(4) 2.982(4) 161(4) 3_676
